data_4338772
loop_
_publ_author_name
'Lewis, Andrew J.'
'Mullane, Kimberly C.'
'Nakamaru-Ogiso, Eiko'
'Carroll, Patrick J.'
'Schelter, Eric J.'

_publ_section_title
;
 The inverse trans influence in a family of pentavalent uranium complexes.
;
_journal_issue 13
_journal_name_full 'Inorganic chemistry'
_journal_page_first 6944
_journal_page_last 6953
_journal_paper_doi 10.1021/ic500833s
_journal_volume 53
_journal_year 2014
_chemical_formula_sum 'C27 H74 N5 O Si6 U'
_chemical_formula_weight 891.48
_space_group_IT_number 14
_symmetry_cell_setting monoclinic
_symmetry_Int_Tables_number 14
_symmetry_space_group_name_Hall '-P 2ybc'
_symmetry_space_group_name_H-M 'P 1 21/c 1'
_atom_sites_solution_hydrogens geom
_atom_sites_solution_primary direct
_audit_creation_method SHELXL-97
_cell_angle_alpha 90.00
_cell_angle_beta 92.896(3)
_cell_angle_gamma 90.00
_cell_formula_units_Z 4
_cell_length_a 14.6978(8)
_cell_length_b 12.8861(7)
_cell_length_c 23.4364(13)
_cell_measurement_temperature 100(1)
_cell_volume 4433.1(4)
_computing_data_collection 'Bruker APEX2'
_computing_data_reduction 'Bruker SAINT'
_computing_structure_refinement 'SHELXL-97 (Sheldrick, 2008)'
_computing_structure_solution 'SHELXS-97 (Sheldrick, 2008)'
_diffrn_ambient_temperature 100(1)
_diffrn_measured_fraction_theta_full 0.994
_diffrn_measured_fraction_theta_max 0.994
_diffrn_measurement_device 'CCD Area Detector'
_diffrn_measurement_device_type 'Bruker APEXII'
_diffrn_measurement_method 'phi and omega scans'
_diffrn_radiation_monochromator graphite
_diffrn_radiation_source 'sealed tube'
_diffrn_radiation_type MoK\a
_diffrn_radiation_wavelength 0.71073
_diffrn_reflns_av_R_equivalents 0.0470
_diffrn_reflns_av_sigmaI/netI 0.0303
_diffrn_reflns_limit_h_max 19
_diffrn_reflns_limit_h_min -19
_diffrn_reflns_limit_k_max 16
_diffrn_reflns_limit_k_min -15
_diffrn_reflns_limit_l_max 30
_diffrn_reflns_limit_l_min -30
_diffrn_reflns_number 99101
_diffrn_reflns_theta_full 27.61
_diffrn_reflns_theta_max 27.61
_diffrn_reflns_theta_min 1.39
_exptl_absorpt_coefficient_mu 3.848
_exptl_absorpt_correction_T_max 0.7456
_exptl_absorpt_correction_T_min 0.6035
_exptl_absorpt_correction_type multi-scan
_exptl_absorpt_process_details '(SADABS; Sheldrick, 2007)'
_exptl_crystal_density_diffrn 1.336
_exptl_crystal_density_method 'not measured'
_exptl_crystal_F_000 1820
_exptl_crystal_size_max 0.22
_exptl_crystal_size_mid 0.12
_exptl_crystal_size_min 0.04
_refine_diff_density_max 2.830
_refine_diff_density_min -2.168
_refine_diff_density_rms 0.157
_refine_ls_extinction_method none
_refine_ls_goodness_of_fit_ref 1.147
_refine_ls_hydrogen_treatment constr
_refine_ls_matrix_type full
_refine_ls_number_parameters 384
_refine_ls_number_reflns 10247
_refine_ls_number_restraints 0
_refine_ls_restrained_S_all 1.147
_refine_ls_R_factor_all 0.0591
_refine_ls_R_factor_gt 0.0448
_refine_ls_shift/su_max 0.000
_refine_ls_shift/su_mean 0.000
_refine_ls_structure_factor_coef Fsqd
_refine_ls_weighting_details 'calc w=1/[\s^2^(Fo^2^)+(0.0437P)^2^+33.0790P] where P=(Fo^2^+2Fc^2^)/3'
_refine_ls_weighting_scheme calc
_refine_ls_wR_factor_gt 0.1131
_refine_ls_wR_factor_ref 0.1206
_reflns_number_gt 8544
_reflns_number_total 10247
_reflns_threshold_expression >2sigma(I)
_cod_data_source_file ic500833s_si_002.cif
_cod_data_source_block 2-CN
_cod_depositor_comments
;
The following automatic conversions were performed:
'_atom_site_symetry_multiplicity' tag replaced with
'_atom_site_symmetry_multiplicity'.

Automatic conversion script
Id: cif_correct_tags 1440 2010-10-19 06:21:57Z saulius 

 Adding full bibliography for 4338771--4338772.cif.
;
_cod_original_sg_symbol_H-M 'P 21/c     '
_cod_database_code 4338772

loop_
_symmetry_equiv_pos_as_xyz
'x, y, z'
'-x, y+1/2, -z+1/2'
'-x, -y, -z'
'x, -y-1/2, z-1/2'

loop_
_atom_site_label
_atom_site_type_symbol
_atom_site_fract_x
_atom_site_fract_y
_atom_site_fract_z
_atom_site_U_iso_or_equiv
_atom_site_adp_type
_atom_site_occupancy
_atom_site_symmetry_multiplicity
_atom_site_calc_flag
_atom_site_refinement_flags
U1 U 0.284787(13) 0.229643(18) 0.108038(8) 0.01995(7) Uani 1 1 d .
O1 O 0.2609(3) 0.3703(3) 0.11001(18) 0.0262(9) Uani 1 1 d .
N1 N 0.1679(3) 0.1870(4) 0.1635(2) 0.0277(11) Uani 1 1 d .
N2 N 0.4283(3) 0.2476(4) 0.1444(2) 0.0232(10) Uani 1 1 d .
N3 N 0.2571(3) 0.2164(4) 0.01157(19) 0.0230(10) Uani 1 1 d .
N4 N 0.3340(4) -0.0466(6) 0.1072(3) 0.0473(16) Uani 1 1 d .
N5 N 0.2156(3) 0.6721(4) 0.0991(2) 0.0277(11) Uani 1 1 d .
Si1 Si 0.06759(13) 0.25716(17) 0.15624(9) 0.0367(4) Uani 1 1 d .
Si2 Si 0.18175(13) 0.09624(16) 0.21849(7) 0.0329(4) Uani 1 1 d .
Si3 Si 0.44707(11) 0.33677(13) 0.20044(7) 0.0244(3) Uani 1 1 d .
Si4 Si 0.51975(11) 0.18148(14) 0.11785(7) 0.0239(3) Uani 1 1 d .
Si5 Si 0.29848(12) 0.31454(14) -0.03077(7) 0.0256(3) Uani 1 1 d .
Si6 Si 0.19375(12) 0.11507(14) -0.01899(7) 0.0271(4) Uani 1 1 d .
C1 C 0.0657(6) 0.3686(7) 0.2076(4) 0.051(2) Uani 1 1 d .
H1a H 0.0572 0.3428 0.2453 0.076 Uiso 1 1 calc R
H1b H 0.0165 0.4145 0.1964 0.076 Uiso 1 1 calc R
H1c H 0.1224 0.4056 0.2072 0.076 Uiso 1 1 calc R
C2 C -0.0373(5) 0.1755(8) 0.1645(4) 0.060(2) Uani 1 1 d .
H2a H -0.0416 0.1243 0.1348 0.090 Uiso 1 1 calc R
H2b H -0.0904 0.2191 0.1619 0.090 Uiso 1 1 calc R
H2c H -0.0334 0.1417 0.2010 0.090 Uiso 1 1 calc R
C3 C 0.0505(5) 0.3162(6) 0.0837(3) 0.0409(17) Uani 1 1 d .
H3a H 0.1028 0.3572 0.0756 0.061 Uiso 1 1 calc R
H3b H -0.0027 0.3594 0.0826 0.061 Uiso 1 1 calc R
H3c H 0.0428 0.2621 0.0557 0.061 Uiso 1 1 calc R
C4 C 0.1282(6) -0.0309(6) 0.1970(3) 0.0445(18) Uani 1 1 d .
H4a H 0.0635 -0.0221 0.1913 0.067 Uiso 1 1 calc R
H4b H 0.1407 -0.0812 0.2267 0.067 Uiso 1 1 calc R
H4c H 0.1530 -0.0546 0.1622 0.067 Uiso 1 1 calc R
C5 C 0.1298(7) 0.1406(8) 0.2858(3) 0.058(2) Uani 1 1 d .
H5a H 0.1612 0.2013 0.3001 0.088 Uiso 1 1 calc R
H5b H 0.1350 0.0864 0.3138 0.088 Uiso 1 1 calc R
H5c H 0.0667 0.1567 0.2778 0.088 Uiso 1 1 calc R
C6 C 0.3049(5) 0.0721(6) 0.2404(3) 0.0394(16) Uani 1 1 d .
H6a H 0.3175 -0.0008 0.2382 0.059 Uiso 1 1 calc R
H6b H 0.3169 0.0956 0.2789 0.059 Uiso 1 1 calc R
H6c H 0.3430 0.1092 0.2153 0.059 Uiso 1 1 calc R
C7 C 0.5343(5) 0.2914(6) 0.2564(3) 0.0383(17) Uani 1 1 d .
H7a H 0.5145 0.2274 0.2727 0.057 Uiso 1 1 calc R
H7b H 0.5414 0.3429 0.2859 0.057 Uiso 1 1 calc R
H7c H 0.5916 0.2808 0.2393 0.057 Uiso 1 1 calc R
C8 C 0.4860(4) 0.4645(5) 0.1718(3) 0.0296(13) Uani 1 1 d .
H8a H 0.5455 0.4565 0.1573 0.044 Uiso 1 1 calc R
H8b H 0.4884 0.5151 0.2019 0.044 Uiso 1 1 calc R
H8c H 0.4441 0.4871 0.1416 0.044 Uiso 1 1 calc R
C9 C 0.3407(5) 0.3570(5) 0.2396(3) 0.0329(14) Uani 1 1 d .
H9a H 0.2923 0.3783 0.2131 0.049 Uiso 1 1 calc R
H9b H 0.3511 0.4098 0.2681 0.049 Uiso 1 1 calc R
H9c H 0.3242 0.2934 0.2577 0.049 Uiso 1 1 calc R
C10 C 0.6225(4) 0.2677(6) 0.1101(3) 0.0372(15) Uani 1 1 d .
H10a H 0.6072 0.3227 0.0837 0.056 Uiso 1 1 calc R
H10b H 0.6716 0.2275 0.0960 0.056 Uiso 1 1 calc R
H10c H 0.6410 0.2966 0.1466 0.056 Uiso 1 1 calc R
C11 C 0.4927(4) 0.1280(5) 0.0442(2) 0.0280(13) Uani 1 1 d .
H11a H 0.4770 0.0559 0.0469 0.042 Uiso 1 1 calc R
H11b H 0.5450 0.1353 0.0216 0.042 Uiso 1 1 calc R
H11c H 0.4424 0.1655 0.0265 0.042 Uiso 1 1 calc R
C12 C 0.5553(5) 0.0701(5) 0.1650(3) 0.0339(15) Uani 1 1 d .
H12a H 0.5706 0.0951 0.2028 0.051 Uiso 1 1 calc R
H12b H 0.6074 0.0367 0.1501 0.051 Uiso 1 1 calc R
H12c H 0.5061 0.0212 0.1662 0.051 Uiso 1 1 calc R
C13 C 0.3443(5) 0.2662(6) -0.0987(3) 0.0391(16) Uani 1 1 d .
H13a H 0.3938 0.2194 -0.0901 0.059 Uiso 1 1 calc R
H13b H 0.3655 0.3239 -0.1203 0.059 Uiso 1 1 calc R
H13c H 0.2970 0.2307 -0.1207 0.059 Uiso 1 1 calc R
C14 C 0.3957(4) 0.3868(5) 0.0058(3) 0.0307(14) Uani 1 1 d .
H14a H 0.3769 0.4139 0.0415 0.046 Uiso 1 1 calc R
H14b H 0.4137 0.4429 -0.0181 0.046 Uiso 1 1 calc R
H14c H 0.4462 0.3404 0.0127 0.046 Uiso 1 1 calc R
C15 C 0.2087(5) 0.4143(6) -0.0490(3) 0.0385(16) Uani 1 1 d .
H15a H 0.1617 0.3838 -0.0735 0.058 Uiso 1 1 calc R
H15b H 0.2355 0.4715 -0.0683 0.058 Uiso 1 1 calc R
H15c H 0.1830 0.4385 -0.0146 0.058 Uiso 1 1 calc R
C16 C 0.1093(6) 0.1609(7) -0.0757(4) 0.055(2) Uani 1 1 d .
H16a H 0.0714 0.2136 -0.0603 0.082 Uiso 1 1 calc R
H16b H 0.0721 0.1036 -0.0889 0.082 Uiso 1 1 calc R
H16c H 0.1409 0.1890 -0.1070 0.082 Uiso 1 1 calc R
C17 C 0.2683(5) 0.0140(6) -0.0497(3) 0.0396(16) Uani 1 1 d .
H17a H 0.3070 0.0457 -0.0766 0.059 Uiso 1 1 calc R
H17b H 0.2311 -0.0379 -0.0688 0.059 Uiso 1 1 calc R
H17c H 0.3052 -0.0178 -0.0196 0.059 Uiso 1 1 calc R
C18 C 0.1209(5) 0.0465(5) 0.0333(3) 0.0344(15) Uani 1 1 d .
H18a H 0.1587 0.0218 0.0650 0.052 Uiso 1 1 calc R
H18b H 0.0905 -0.0111 0.0147 0.052 Uiso 1 1 calc R
H18c H 0.0764 0.0940 0.0467 0.052 Uiso 1 1 calc R
C19 C 0.3184(4) 0.0403(5) 0.1064(2) 0.0232(12) Uani 1 1 d .
C20 C 0.1857(5) 0.7639(6) 0.0631(3) 0.0381(16) Uani 1 1 d .
H20a H 0.2310 0.8183 0.0685 0.051 Uiso 1 1 calc R
H20b H 0.1290 0.7900 0.0769 0.051 Uiso 1 1 calc R
C21 C 0.1719(7) 0.7420(7) -0.0006(4) 0.060(3) Uani 1 1 d .
H21a H 0.2271 0.7145 -0.0148 0.090 Uiso 1 1 calc R
H21b H 0.1561 0.8052 -0.0204 0.090 Uiso 1 1 calc R
H21c H 0.1236 0.6924 -0.0069 0.090 Uiso 1 1 calc R
C22 C 0.3005(4) 0.6218(5) 0.0778(3) 0.0332(14) Uani 1 1 d .
H22a H 0.2877 0.5988 0.0389 0.044 Uiso 1 1 calc R
H22b H 0.3144 0.5608 0.1009 0.044 Uiso 1 1 calc R
C23 C 0.3844(5) 0.6912(6) 0.0791(3) 0.0402(16) Uani 1 1 d .
H23a H 0.3715 0.7523 0.0567 0.060 Uiso 1 1 calc R
H23b H 0.4342 0.6543 0.0637 0.060 Uiso 1 1 calc R
H23c H 0.4004 0.7109 0.1179 0.060 Uiso 1 1 calc R
C24 C 0.1419(4) 0.5862(5) 0.0960(3) 0.0380(16) Uani 1 1 d .
H24a H 0.1300 0.5672 0.0563 0.051 Uiso 1 1 calc R
H24b H 0.1659 0.5254 0.1160 0.051 Uiso 1 1 calc R
C25 C 0.0542(5) 0.6155(7) 0.1207(6) 0.075(3) Uani 1 1 d .
H25a H 0.0644 0.6305 0.1606 0.113 Uiso 1 1 calc R
H25b H 0.0118 0.5591 0.1160 0.113 Uiso 1 1 calc R
H25c H 0.0297 0.6759 0.1014 0.113 Uiso 1 1 calc R
C26 C 0.2304(5) 0.7111(6) 0.1592(3) 0.0368(16) Uani 1 1 d .
H26a H 0.1747 0.7440 0.1704 0.049 Uiso 1 1 calc R
H26b H 0.2774 0.7640 0.1597 0.049 Uiso 1 1 calc R
C27 C 0.2578(6) 0.6293(7) 0.2036(3) 0.049(2) Uani 1 1 d .
H27a H 0.2121 0.5761 0.2036 0.073 Uiso 1 1 calc R
H27b H 0.2636 0.6609 0.2407 0.073 Uiso 1 1 calc R
H27c H 0.3151 0.5992 0.1946 0.073 Uiso 1 1 calc R

loop_
_atom_site_aniso_label
_atom_site_aniso_U_11
_atom_site_aniso_U_22
_atom_site_aniso_U_33
_atom_site_aniso_U_23
_atom_site_aniso_U_13
_atom_site_aniso_U_12
U1 0.01940(11) 0.02406(12) 0.01625(10) -0.00254(8) -0.00052(7) 0.00066(9)
O1 0.028(2) 0.021(2) 0.029(2) -0.0078(17) -0.0042(17) 0.0051(17)
N1 0.025(2) 0.032(3) 0.027(3) -0.007(2) 0.007(2) -0.005(2)
N2 0.017(2) 0.022(3) 0.030(3) 0.0031(19) -0.0050(19) 0.0021(18)
N3 0.027(2) 0.028(3) 0.013(2) -0.0033(19) -0.0048(18) 0.004(2)
N4 0.038(3) 0.063(5) 0.041(4) -0.007(3) -0.004(3) -0.005(3)
N5 0.024(2) 0.027(3) 0.032(3) -0.001(2) -0.002(2) 0.005(2)
Si1 0.0244(9) 0.0421(12) 0.0443(11) -0.0090(9) 0.0088(8) 0.0007(8)
Si2 0.0416(10) 0.0361(11) 0.0219(8) -0.0017(7) 0.0092(7) -0.0017(8)
Si3 0.0280(8) 0.0237(9) 0.0208(7) -0.0046(6) -0.0068(6) 0.0015(7)
Si4 0.0237(8) 0.0248(9) 0.0228(8) -0.0008(6) -0.0033(6) 0.0042(7)
Si5 0.0303(8) 0.0284(9) 0.0175(7) -0.0017(6) -0.0039(6) 0.0019(7)
Si6 0.0308(9) 0.0248(9) 0.0243(8) -0.0041(7) -0.0109(7) 0.0022(7)
C1 0.049(5) 0.045(5) 0.059(5) -0.014(4) 0.017(4) 0.013(4)
C2 0.028(4) 0.068(6) 0.084(7) 0.000(5) 0.014(4) -0.006(4)
C3 0.027(3) 0.038(4) 0.057(5) -0.007(4) -0.002(3) 0.000(3)
C4 0.062(5) 0.032(4) 0.041(4) 0.001(3) 0.016(4) -0.013(4)
C5 0.074(6) 0.074(6) 0.029(4) -0.003(4) 0.021(4) -0.004(5)
C6 0.052(4) 0.038(4) 0.029(3) 0.004(3) 0.000(3) 0.005(3)
C7 0.048(4) 0.034(4) 0.031(3) -0.007(3) -0.020(3) 0.008(3)
C8 0.029(3) 0.027(3) 0.032(3) -0.005(3) -0.004(3) -0.003(3)
C9 0.041(4) 0.030(4) 0.028(3) -0.011(3) 0.001(3) -0.005(3)
C10 0.026(3) 0.038(4) 0.047(4) -0.006(3) 0.002(3) 0.003(3)
C11 0.028(3) 0.033(4) 0.024(3) 0.000(2) 0.002(2) 0.005(3)
C12 0.040(4) 0.035(4) 0.027(3) -0.002(3) -0.003(3) 0.011(3)
C13 0.052(4) 0.046(4) 0.019(3) -0.003(3) -0.001(3) -0.003(3)
C14 0.032(3) 0.037(4) 0.023(3) -0.002(3) 0.002(2) 0.001(3)
C15 0.044(4) 0.035(4) 0.035(4) 0.003(3) -0.012(3) 0.004(3)
C16 0.063(5) 0.044(5) 0.053(5) 0.015(4) -0.040(4) -0.013(4)
C17 0.048(4) 0.033(4) 0.037(4) -0.012(3) 0.002(3) 0.000(3)
C18 0.033(3) 0.030(4) 0.040(4) -0.006(3) -0.003(3) -0.003(3)
C19 0.025(3) 0.026(3) 0.018(3) -0.004(2) -0.003(2) -0.003(2)
C20 0.035(4) 0.028(4) 0.050(4) 0.007(3) -0.010(3) 0.003(3)
C21 0.073(6) 0.052(5) 0.053(5) 0.008(4) -0.030(5) -0.013(4)
C22 0.028(3) 0.034(4) 0.037(4) -0.005(3) 0.000(3) 0.006(3)
C23 0.029(3) 0.042(4) 0.050(4) 0.002(3) 0.006(3) 0.001(3)
C24 0.027(3) 0.027(4) 0.060(5) -0.003(3) -0.003(3) 0.000(3)
C25 0.027(4) 0.039(5) 0.160(11) -0.008(6) 0.008(5) 0.003(3)
C26 0.038(4) 0.035(4) 0.038(4) -0.008(3) 0.006(3) -0.002(3)
C27 0.059(5) 0.051(5) 0.036(4) -0.002(3) -0.002(3) -0.015(4)

loop_
_atom_type_symbol
_atom_type_description
_atom_type_scat_dispersion_real
_atom_type_scat_dispersion_imag
_atom_type_scat_source
C C 0.0033 0.0016 'International Tables Vol C Tables 4.2.6.8 and 6.1.1.4'
H H 0.0000 0.0000 'International Tables Vol C Tables 4.2.6.8 and 6.1.1.4'
N N 0.0061 0.0033 'International Tables Vol C Tables 4.2.6.8 and 6.1.1.4'
O O 0.0106 0.0060 'International Tables Vol C Tables 4.2.6.8 and 6.1.1.4'
Si Si 0.0817 0.0704 'International Tables Vol C Tables 4.2.6.8 and 6.1.1.4'
U U -9.6767 9.6646 'International Tables Vol C Tables 4.2.6.8 and 6.1.1.4'

loop_
_geom_angle_atom_site_label_1
_geom_angle_atom_site_label_2
_geom_angle_atom_site_label_3
_geom_angle
O1 U1 N2 93.73(18)
O1 U1 N1 94.19(19)
N2 U1 N1 121.98(19)
O1 U1 N3 94.20(18)
N2 U1 N3 120.04(18)
N1 U1 N3 116.50(18)
O1 U1 C19 179.29(19)
N2 U1 C19 85.63(18)
N1 U1 C19 85.9(2)
N3 U1 C19 86.39(18)
O1 U1 Si3 73.50(13)
N2 U1 Si3 27.03(13)
N1 U1 Si3 104.94(13)
N3 U1 Si3 137.62(13)
C19 U1 Si3 105.80(13)
O1 U1 Si5 74.48(13)
N2 U1 Si5 103.13(13)
N1 U1 Si5 134.28(14)
N3 U1 Si5 26.53(13)
C19 U1 Si5 105.97(13)
Si3 U1 Si5 113.34(4)
O1 U1 Si1 73.25(14)
N2 U1 Si1 136.87(14)
N1 U1 Si1 26.01(15)
N3 U1 Si1 102.11(13)
C19 U1 Si1 107.01(14)
Si3 U1 Si1 112.12(4)
Si5 U1 Si1 112.00(5)
Si1 N1 Si2 119.3(3)
Si1 N1 U1 118.8(3)
Si2 N1 U1 121.4(3)
Si4 N2 Si3 119.6(3)
Si4 N2 U1 122.9(3)
Si3 N2 U1 117.4(2)
Si5 N3 Si6 120.5(3)
Si5 N3 U1 117.5(2)
Si6 N3 U1 122.0(3)
C26 N5 C20 106.7(5)
C26 N5 C22 111.7(5)
C20 N5 C22 111.9(5)
C26 N5 C24 110.6(5)
C20 N5 C24 110.6(5)
C22 N5 C24 105.4(5)
N1 Si1 C3 112.1(3)
N1 Si1 C1 112.2(3)
C3 Si1 C1 105.5(4)
N1 Si1 C2 113.3(4)
C3 Si1 C2 104.4(4)
C1 Si1 C2 108.8(4)
N1 Si1 U1 35.17(18)
C3 Si1 U1 80.1(2)
C1 Si1 U1 109.4(3)
C2 Si1 U1 138.6(3)
N1 Si2 C5 112.3(4)
N1 Si2 C4 110.9(3)
C5 Si2 C4 108.0(4)
N1 Si2 C6 112.8(3)
C5 Si2 C6 104.3(4)
C4 Si2 C6 108.3(4)
N2 Si3 C9 110.7(3)
N2 Si3 C8 110.2(3)
C9 Si3 C8 109.3(3)
N2 Si3 C7 113.2(3)
C9 Si3 C7 105.0(3)
C8 Si3 C7 108.2(3)
N2 Si3 U1 35.55(16)
C9 Si3 U1 78.1(2)
C8 Si3 U1 110.0(2)
C7 Si3 U1 138.0(2)
N2 Si4 C12 111.3(3)
N2 Si4 C11 112.2(3)
C12 Si4 C11 107.5(3)
N2 Si4 C10 112.6(3)
C12 Si4 C10 107.9(3)
C11 Si4 C10 105.0(3)
N3 Si5 C13 113.4(3)
N3 Si5 C14 112.4(3)
C13 Si5 C14 104.9(3)
N3 Si5 C15 111.5(3)
C13 Si5 C15 108.3(3)
C14 Si5 C15 106.0(3)
N3 Si5 U1 35.97(15)
C13 Si5 U1 137.7(3)
C14 Si5 U1 78.8(2)
C15 Si5 U1 111.0(2)
N3 Si6 C16 112.2(3)
N3 Si6 C17 111.7(3)
C16 Si6 C17 109.1(4)
N3 Si6 C18 113.2(3)
C16 Si6 C18 103.4(4)
C17 Si6 C18 106.7(3)
N4 C19 U1 178.1(5)
N5 C20 C21 115.1(6)
N5 C22 C23 115.0(6)
C25 C24 N5 114.7(6)
N5 C26 C27 115.5(6)

loop_
_geom_bond_atom_site_label_1
_geom_bond_atom_site_label_2
_geom_bond_distance
U1 O1 1.847(4)
U1 N2 2.246(5)
U1 N1 2.273(5)
U1 N3 2.283(4)
U1 C19 2.491(7)
U1 Si3 3.4296(16)
U1 Si5 3.4476(16)
U1 Si1 3.4580(18)
N1 Si1 1.731(6)
N1 Si2 1.745(6)
N2 Si4 1.734(5)
N2 Si3 1.756(5)
N3 Si5 1.736(5)
N3 Si6 1.738(5)
N4 C19 1.142(9)
N5 C26 1.501(9)
N5 C20 1.505(8)
N5 C22 1.513(8)
N5 C24 1.547(8)
Si1 C3 1.868(8)
Si1 C1 1.874(8)
Si1 C2 1.885(8)
Si2 C5 1.875(8)
Si2 C4 1.876(8)
Si2 C6 1.882(8)
Si3 C9 1.870(7)
Si3 C8 1.877(7)
Si3 C7 1.881(6)
Si4 C12 1.870(7)
Si4 C11 1.882(6)
Si4 C10 1.891(7)
Si5 C13 1.867(7)
Si5 C14 1.876(7)
Si5 C15 1.876(7)
Si6 C16 1.868(7)
Si6 C17 1.870(7)
Si6 C18 1.887(7)
C20 C21 1.524(11)
C22 C23 1.523(10)
C24 C25 1.489(11)
C26 C27 1.522(11)
